data_7151172
loop_
_publ_author_name
'Kuzma, Dusan'
'Parvez, Masood'
'Back, Thomas George'

_publ_section_title
;
 Formation of a spirodiazaselenurane and its corresponding
 azaselenonium derivatives from the oxidation of
 2,2'-selenobis(benzamide). Structure, properties and glutathione
 peroxidase activity.
;
_journal_issue 19
_journal_name_full 'Organic &amp; biomolecular chemistry'
_journal_page_first 3213
_journal_page_last 3217
_journal_paper_doi 10.1039/b710685h
_journal_volume 5
_journal_year 2007
_chemical_formula_sum 'C14 H18 N2 O6 Se'
_chemical_formula_weight 389.26
_chemical_name_systematic
;
?
;
_space_group_IT_number 4
_symmetry_cell_setting monoclinic
_symmetry_space_group_name_Hall 'P 2yb'
_symmetry_space_group_name_H-M 'P 1 21 1'
_atom_sites_solution_hydrogens geom
_atom_sites_solution_primary direct
_atom_sites_solution_secondary difmap
_cell_angle_alpha 90.00
_cell_angle_beta 102.57(2)
_cell_angle_gamma 90.00
_cell_formula_units_Z 2
_cell_length_a 4.554(2)
_cell_length_b 18.386(4)
_cell_length_c 9.912(7)
_cell_measurement_reflns_used 4116
_cell_measurement_temperature 173(2)
_cell_measurement_theta_max 25.0
_cell_measurement_theta_min 3.9
_cell_volume 810.0(7)
_computing_cell_refinement 'HKL DENZO (Otwinowski & Minor, 1997)'
_computing_data_collection 'COLLECT (Hooft, 1998)'
_computing_data_reduction 'SCALEPACK (Otwinowski & Minor, 1997)'
_computing_molecular_graphics 'ORTEPII (Johnson, 1976)'
_computing_publication_material 'SHELXL-97 (Sheldrick, 1997)'
_computing_structure_refinement 'SHELXL-97 (Sheldrick, 1997)'
_computing_structure_solution 'SAPI91 (Fan, 1991)'
_diffrn_ambient_temperature 173(2)
_diffrn_measured_fraction_theta_full 0.953
_diffrn_measured_fraction_theta_max 0.953
_diffrn_measurement_device_type 'Nonius KappaCCD'
_diffrn_measurement_method ' \w and \f '
_diffrn_radiation_monochromator graphite
_diffrn_radiation_source 'fine-focus sealed tube'
_diffrn_radiation_type MoK\a
_diffrn_radiation_wavelength 0.71073
_diffrn_reflns_av_R_equivalents 0.12
_diffrn_reflns_av_sigmaI/netI 0.10
_diffrn_reflns_limit_h_max 5
_diffrn_reflns_limit_h_min -5
_diffrn_reflns_limit_k_max 21
_diffrn_reflns_limit_k_min -21
_diffrn_reflns_limit_l_max 11
_diffrn_reflns_limit_l_min -11
_diffrn_reflns_number 4116
_diffrn_reflns_theta_full 25.0
_diffrn_reflns_theta_max 25.0
_diffrn_reflns_theta_min 3.9
_exptl_absorpt_coefficient_mu 2.35
_exptl_absorpt_correction_T_max 0.912
_exptl_absorpt_correction_T_min 0.872
_exptl_absorpt_correction_type multi-scan
_exptl_absorpt_process_details 'SORTAV: (Blessing, 1997)'
_exptl_crystal_colour colorless
_exptl_crystal_density_diffrn 1.596
_exptl_crystal_density_method 'not measured'
_exptl_crystal_description prism
_exptl_crystal_F_000 396
_exptl_crystal_size_max 0.06
_exptl_crystal_size_mid 0.05
_exptl_crystal_size_min 0.04
_refine_diff_density_max 0.67
_refine_diff_density_min -0.85
_refine_diff_density_rms 0.114
_refine_ls_abs_structure_details 'Flack H D (1983), Acta Cryst. A39, 876-881'
_refine_ls_abs_structure_Flack 0.10(4)
_refine_ls_extinction_method none
_refine_ls_goodness_of_fit_ref 1.21
_refine_ls_hydrogen_treatment constr
_refine_ls_matrix_type full
_refine_ls_number_parameters 236
_refine_ls_number_reflns 1397
_refine_ls_number_restraints 12
_refine_ls_restrained_S_all 1.20
_refine_ls_R_factor_all 0.120
_refine_ls_R_factor_gt 0.075
_refine_ls_shift/su_max 0.007
_refine_ls_shift/su_mean 0.000
_refine_ls_structure_factor_coef Fsqd
_refine_ls_weighting_details 'calc w=1/[\s^2^(Fo^2^)+5.32P] where P=(Fo^2^+2Fc^2^)/3'
_refine_ls_weighting_scheme calc
_refine_ls_wR_factor_gt 0.137
_refine_ls_wR_factor_ref 0.159
_reflns_number_gt 1041
_reflns_number_total 1397
_reflns_threshold_expression >2sigma(I)
_cod_data_source_file b710685h.txt
_cod_data_source_block Compound_20
_cod_depositor_comments
;
The following automatic conversions were performed:
'_symmetry_cell_setting' value 'Monoclinic' changed to 'monoclinic'
according to '/home/saulius/struct/CIF-dictionaries/cif_core.dic'
dictionary named 'cif_core.dic' version 2.4.1 from
2010-06-29.

'_exptl_absorpt_correction_type' value 'Multi-scan' changed
to 'multi-scan' according to
'/home/saulius/struct/CIF-dictionaries/cif_core.dic' dictionary named
'cif_core.dic' version 2.4.1 from 2010-06-29.

Automatic conversion script
Id: cif_fix_enum 1527 2010-12-29 10:47:43Z saulius 
;
_cod_original_sg_symbol_H-M 'P 21'
_cod_database_code 7151172

loop_
_symmetry_equiv_pos_as_xyz
'x, y, z'
'-x, y+1/2, -z'

loop_
_atom_site_label
_atom_site_type_symbol
_atom_site_fract_x
_atom_site_fract_y
_atom_site_fract_z
_atom_site_U_iso_or_equiv
_atom_site_adp_type
_atom_site_occupancy
_atom_site_symmetry_multiplicity
_atom_site_calc_flag
_atom_site_refinement_flags
_atom_site_disorder_assembly
_atom_site_disorder_group
Se1 Se 0.6322(8) 0.3934(5) 0.34903(18) 0.0405(8) Uani 0.954(8) 1 d P A 1
Se1' Se 0.469(17) 0.404(2) 0.347(4) 0.0405(8) Uani 0.046(8) 1 d P A 2
O1 O 0.281(3) 0.5842(8) 0.2779(11) 0.048(3) Uani 1 1 d . . .
O2 O 0.677(3) 0.2593(9) 0.3235(13) 0.052(3) Uani 1 1 d . . .
N1 N 0.579(3) 0.4915(9) 0.3816(15) 0.043(4) Uani 1 1 d D . .
H1 H 0.6700 0.5190 0.4510 0.052 Uiso 1 1 d D . .
N2 N 0.731(4) 0.1668(9) 0.4765(17) 0.057(4) Uani 1 1 d . . .
H2A H 0.8184 0.1392 0.4240 0.069 Uiso 1 1 calc R A .
H2B H 0.7034 0.1501 0.5560 0.069 Uiso 1 1 calc R . .
C1 C 0.353(4) 0.5192(10) 0.2824(18) 0.046(5) Uani 1 1 d . A .
C2 C 0.177(5) 0.4663(12) 0.185(2) 0.044(5) Uani 1 1 d . . .
C3 C 0.275(3) 0.3941(15) 0.1997(13) 0.040(4) Uani 1 1 d . A .
C4 C 0.148(4) 0.3372(12) 0.121(2) 0.044(5) Uani 1 1 d . . .
H4 H 0.2198 0.2887 0.1368 0.052 Uiso 1 1 calc R A .
C5 C -0.098(5) 0.3560(15) 0.015(3) 0.061(8) Uani 1 1 d . A .
H5 H -0.1943 0.3190 -0.0452 0.073 Uiso 1 1 calc R . .
C6 C -0.206(5) 0.4276(16) -0.004(2) 0.052(7) Uani 1 1 d . . .
H6 H -0.3748 0.4380 -0.0769 0.063 Uiso 1 1 calc R A .
C7 C -0.074(5) 0.4810(12) 0.078(2) 0.055(5) Uani 1 1 d . A .
H7 H -0.1490 0.5293 0.0635 0.067 Uiso 1 1 calc R . .
C8 C 0.642(4) 0.2331(10) 0.436(2) 0.046(5) Uani 1 1 d . A .
C9 C 0.491(5) 0.2792(10) 0.523(2) 0.052(5) Uani 1 1 d . . .
C10 C 0.459(4) 0.3525(10) 0.4964(19) 0.043(5) Uani 1 1 d . A .
C11 C 0.328(3) 0.4033(12) 0.5728(17) 0.040(4) Uani 1 1 d . . .
H11 H 0.3143 0.4538 0.5527 0.048 Uiso 1 1 calc R A .
C12 C 0.217(4) 0.3709(10) 0.683(2) 0.053(5) Uani 1 1 d . A .
H12 H 0.1236 0.4011 0.7398 0.063 Uiso 1 1 calc R . .
C13 C 0.241(4) 0.2968(11) 0.7112(19) 0.046(5) Uani 1 1 d . . .
H13 H 0.1604 0.2766 0.7837 0.055 Uiso 1 1 calc R A .
C14 C 0.382(4) 0.2530(11) 0.6325(17) 0.046(5) Uani 1 1 d . A .
H14 H 0.4043 0.2028 0.6545 0.055 Uiso 1 1 calc R . .
O3 O 0.0907(18) 0.0561(8) 0.3756(14) 0.064(4) Uani 1 1 d D . .
H103 H 0.1300 0.0510 0.2990 0.077 Uiso 1 1 d D . .
O4 O 0.5276(9) 0.0468(3) 0.2140(11) 0.082(5) Uani 1 1 d D . .
H104 H 0.4271 0.0440 0.2731 0.098 Uiso 1 1 d D . .
H204 H 0.6600 0.0160 0.2320 0.098 Uiso 1 1 d D . .
O5 O 0.9892(10) 0.1811(2) 0.9220(13) 0.062(4) Uani 1 1 d D . .
H105 H 0.8450 0.1880 0.9580 0.075 Uiso 1 1 d D . .
H205 H 0.9400 0.1480 0.8660 0.075 Uiso 1 1 d D . .
O6 O 0.5706(10) 0.1761(3) 0.0758(13) 0.060(3) Uani 1 1 d D . .
H106 H 0.6360 0.1960 0.1500 0.072 Uiso 1 1 d D . .
H206 H 0.7100 0.1530 0.0570 0.072 Uiso 1 1 d D . .

loop_
_atom_site_aniso_label
_atom_site_aniso_U_11
_atom_site_aniso_U_22
_atom_site_aniso_U_33
_atom_site_aniso_U_23
_atom_site_aniso_U_13
_atom_site_aniso_U_12
Se1 0.0426(19) 0.0300(7) 0.0476(9) 0.0024(14) 0.0072(8) -0.0018(15)
Se1' 0.0426(19) 0.0300(7) 0.0476(9) 0.0024(14) 0.0072(8) -0.0018(15)
O1 0.066(8) 0.026(6) 0.048(7) 0.008(5) 0.007(6) 0.012(6)
O2 0.057(9) 0.051(8) 0.050(9) 0.010(7) 0.013(7) 0.015(7)
N1 0.051(10) 0.036(8) 0.040(10) -0.005(7) 0.004(8) -0.013(7)
N2 0.070(11) 0.034(9) 0.071(11) 0.002(8) 0.021(9) 0.005(8)
C1 0.068(13) 0.037(10) 0.040(11) 0.002(8) 0.026(10) 0.003(9)
C2 0.055(12) 0.046(12) 0.034(12) 0.006(10) 0.017(10) 0.001(9)
C3 0.047(8) 0.036(7) 0.036(8) -0.012(15) 0.002(6) 0.019(14)
C4 0.048(12) 0.038(11) 0.045(13) -0.002(11) 0.009(10) -0.010(9)
C5 0.038(14) 0.047(14) 0.10(2) -0.007(14) 0.010(14) -0.023(11)
C6 0.055(14) 0.087(17) 0.013(10) 0.005(9) 0.003(9) 0.001(12)
C7 0.076(15) 0.035(10) 0.050(13) 0.022(10) 0.003(11) -0.009(10)
C8 0.058(12) 0.025(9) 0.047(12) -0.010(9) -0.002(10) 0.003(8)
C9 0.069(13) 0.038(10) 0.048(12) 0.003(9) 0.012(10) -0.007(9)
C10 0.048(11) 0.033(10) 0.046(12) 0.014(8) 0.005(9) -0.013(8)
C11 0.035(8) 0.012(10) 0.070(11) -0.006(10) 0.003(8) 0.002(8)
C12 0.045(11) 0.048(13) 0.068(14) -0.001(9) 0.021(10) -0.011(8)
C13 0.031(9) 0.052(11) 0.050(12) 0.009(10) -0.003(9) 0.012(8)
C14 0.061(12) 0.040(9) 0.028(10) -0.003(8) -0.011(9) 0.004(9)
O3 0.060(8) 0.036(7) 0.090(11) -0.002(7) 0.006(8) 0.005(6)
O4 0.068(10) 0.072(10) 0.105(13) -0.002(9) 0.019(9) 0.006(8)
O5 0.076(9) 0.045(8) 0.070(10) -0.013(7) 0.026(8) -0.003(7)
O6 0.073(9) 0.044(7) 0.066(9) -0.003(7) 0.022(7) 0.007(7)

loop_
_atom_type_symbol
_atom_type_description
_atom_type_scat_dispersion_real
_atom_type_scat_dispersion_imag
_atom_type_scat_source
C C 0.0033 0.0016 'International Tables Vol C Tables 4.2.6.8 and 6.1.1.4'
H H 0.0000 0.0000 'International Tables Vol C Tables 4.2.6.8 and 6.1.1.4'
N N 0.0061 0.0033 'International Tables Vol C Tables 4.2.6.8 and 6.1.1.4'
O O 0.0106 0.0060 'International Tables Vol C Tables 4.2.6.8 and 6.1.1.4'
Se Se -0.0929 2.2259 'International Tables Vol C Tables 4.2.6.8 and 6.1.1.4'

loop_
_geom_angle_atom_site_label_1
_geom_angle_atom_site_label_2
_geom_angle_atom_site_label_3
_geom_angle
_geom_angle_site_symmetry_1
_geom_angle_site_symmetry_3
_geom_angle_publ_flag
N1 Se1 C3 90.3(9) . . ?
N1 Se1 C10 98.9(7) . . ?
C3 Se1 C10 99.5(8) . . ?
N1 Se1 O2 174.4(6) . . ?
C3 Se1 O2 90.2(8) . . ?
C10 Se1 O2 75.5(6) . . ?
C8 O2 Se1 105.1(11) . . ?
C1 N1 Se1 110.2(11) . . ?
C1 N1 H1 120 . . ?
Se1 N1 H1 129 . . ?
C8 N2 H2A 120.0 . . ?
C8 N2 H2B 120.0 . . ?
H2A N2 H2B 120.0 . . ?
O1 C1 N1 122.8(17) . . ?
O1 C1 C2 120.7(18) . . ?
N1 C1 C2 116.3(16) . . ?
C3 C2 C7 116.6(18) . . ?
C3 C2 C1 116.3(17) . . ?
C7 C2 C1 127.1(18) . . ?
C4 C3 C2 126.0(16) . . ?
C4 C3 Se1 127.8(18) . . ?
C2 C3 Se1 106.2(15) . . ?
C3 C4 C5 114(2) . . ?
C3 C4 H4 122.9 . . ?
C5 C4 H4 122.9 . . ?
C4 C5 C6 122(2) . . ?
C4 C5 H5 118.8 . . ?
C6 C5 H5 118.8 . . ?
C7 C6 C5 120(2) . . ?
C7 C6 H6 119.8 . . ?
C5 C6 H6 119.8 . . ?
C6 C7 C2 120(2) . . ?
C6 C7 H7 119.8 . . ?
C2 C7 H7 119.8 . . ?
O2 C8 N2 122.3(18) . . ?
O2 C8 C9 117.4(15) . . ?
N2 C8 C9 120.3(18) . . ?
C10 C9 C14 116.8(18) . . ?
C10 C9 C8 119.7(18) . . ?
C14 C9 C8 123.5(17) . . ?
C9 C10 C11 125.8(17) . . ?
C9 C10 Se1 118.4(15) . . ?
C11 C10 Se1 115.6(13) . . ?
C10 C11 C12 113.4(18) . . ?
C10 C11 H11 123.3 . . ?
C12 C11 H11 123.3 . . ?
C13 C12 C11 122.2(19) . . ?
C13 C12 H12 118.9 . . ?
C11 C12 H12 118.9 . . ?
C14 C13 C12 119(2) . . ?
C14 C13 H13 120.4 . . ?
C12 C13 H13 120.4 . . ?
C13 C14 C9 122.5(18) . . ?
C13 C14 H14 118.7 . . ?
C9 C14 H14 118.7 . . ?
H104 O4 H204 107 . . ?
H105 O5 H205 106 . . ?
H106 O6 H206 107 . . ?

loop_
_geom_bond_atom_site_label_1
_geom_bond_atom_site_label_2
_geom_bond_distance
_geom_bond_site_symmetry_2
_geom_bond_publ_flag
Se1 N1 1.857(15) . ?
Se1 C3 1.945(13) . ?
Se1 C10 1.955(17) . ?
Se1 O2 2.492(14) . ?
Se1' C3 1.54(5) . ?
Se1' C10 1.76(4) . ?
Se1' C2 2.17(6) . ?
Se1' C1 2.24(5) . ?
O1 C1 1.24(2) . ?
O2 C8 1.26(2) . ?
N1 C1 1.36(2) . ?
N1 H1 0.88 . ?
N2 C8 1.32(2) . ?
N2 H2A 0.88 . ?
N2 H2B 0.88 . ?
C1 C2 1.47(3) . ?
C2 C3 1.40(3) . ?
C2 C7 1.41(3) . ?
C3 C4 1.36(3) . ?
C4 C5 1.40(3) . ?
C4 H4 0.95 . ?
C5 C6 1.41(3) . ?
C5 H5 0.95 . ?
C6 C7 1.33(3) . ?
C6 H6 0.95 . ?
C7 H7 0.95 . ?
C8 C9 1.48(3) . ?
C9 C10 1.37(2) . ?
C9 C14 1.38(3) . ?
C10 C11 1.41(2) . ?
C11 C12 1.43(3) . ?
C11 H11 0.95 . ?
C12 C13 1.39(2) . ?
C12 H12 0.95 . ?
C13 C14 1.37(2) . ?
C13 H13 0.95 . ?
C14 H14 0.95 . ?
O3 H103 0.82 . ?
O4 H104 0.82 . ?
O4 H204 0.82 . ?
O5 H105 0.82 . ?
O5 H205 0.82 . ?
O6 H106 0.82 . ?
O6 H206 0.82 . ?

loop_
_geom_hbond_atom_site_label_D
_geom_hbond_atom_site_label_H
_geom_hbond_atom_site_label_A
_geom_hbond_distance_DH
_geom_hbond_distance_HA
_geom_hbond_distance_DA
_geom_hbond_angle_DHA
_geom_hbond_site_symmetry_A
N1 H1 O3 0.88 1.95 2.810(19) 166 2_656
N2 H2A O3 0.88 2.09 2.921(19) 158 1_655
N2 H2A O4 0.88 2.79 3.383(19) 126 .
N2 H2B O1 0.88 2.03 2.879(19) 161 2_646
O3 H103 O4 0.82 2.16 2.818(15) 138 .
O4 H204 O3 0.82 2.29 2.717(10) 113 1_655
O4 H104 O3 0.82 2.03 2.818(15) 162 .
O5 H105 O6 0.82 1.90 2.689(14) 161 1_556
O5 H205 O1 0.82 1.96 2.747(15) 164 2_646
O6 H106 O2 0.82 2.05 2.843(17) 163 .
O6 H206 O5 0.82 2.10 2.689(14) 128 1_554

loop_
_geom_torsion_atom_site_label_1
_geom_torsion_atom_site_label_2
_geom_torsion_atom_site_label_3
_geom_torsion_atom_site_label_4
_geom_torsion
_geom_torsion_site_symmetry_1
_geom_torsion_site_symmetry_2
_geom_torsion_site_symmetry_3
_geom_torsion_site_symmetry_4
_geom_torsion_publ_flag
C3 Se1 O2 C8 -116.6(12) . . . . ?
C10 Se1 O2 C8 -16.8(12) . . . . ?
C3 Se1 N1 C1 -7.1(13) . . . . ?
C10 Se1 N1 C1 -106.8(13) . . . . ?
Se1 N1 C1 O1 -177.2(14) . . . . ?
Se1 N1 C1 C2 7.9(19) . . . . ?
O1 C1 C2 C3 -179.4(17) . . . . ?
N1 C1 C2 C3 -4(2) . . . . ?
O1 C1 C2 C7 2(3) . . . . ?
N1 C1 C2 C7 177.4(19) . . . . ?
C7 C2 C3 C4 -1(3) . . . . ?
C1 C2 C3 C4 -179.6(17) . . . . ?
C7 C2 C3 Se1 177.1(14) . . . . ?
C1 C2 C3 Se1 -1.3(19) . . . . ?
N1 Se1 C3 C4 -177.1(17) . . . . ?
C10 Se1 C3 C4 -78.1(16) . . . . ?
O2 Se1 C3 C4 -2.7(16) . . . . ?
N1 Se1 C3 C2 4.6(13) . . . . ?
C10 Se1 C3 C2 103.7(13) . . . . ?
O2 Se1 C3 C2 179.0(12) . . . . ?
C2 C3 C4 C5 2(3) . . . . ?
Se1 C3 C4 C5 -176.0(15) . . . . ?
C3 C4 C5 C6 -2(3) . . . . ?
C4 C5 C6 C7 1(4) . . . . ?
C5 C6 C7 C2 0(4) . . . . ?
C3 C2 C7 C6 0(3) . . . . ?
C1 C2 C7 C6 178.3(19) . . . . ?
Se1 O2 C8 N2 -160.9(15) . . . . ?
Se1 O2 C8 C9 20.1(19) . . . . ?
O2 C8 C9 C10 -15(3) . . . . ?
N2 C8 C9 C10 165.7(18) . . . . ?
O2 C8 C9 C14 165.8(18) . . . . ?
N2 C8 C9 C14 -13(3) . . . . ?
C14 C9 C10 C11 1(3) . . . . ?
C8 C9 C10 C11 -178.2(17) . . . . ?
C14 C9 C10 Se1 176.4(13) . . . . ?
C8 C9 C10 Se1 -3(2) . . . . ?
N1 Se1 C10 C9 -170.9(15) . . . . ?
C3 Se1 C10 C9 97.2(17) . . . . ?
O2 Se1 C10 C9 9.5(14) . . . . ?
N1 Se1 C10 C11 5.0(14) . . . . ?
C3 Se1 C10 C11 -86.8(14) . . . . ?
O2 Se1 C10 C11 -174.5(14) . . . . ?
C9 C10 C11 C12 -2(3) . . . . ?
Se1 C10 C11 C12 -177.3(13) . . . . ?
C10 C11 C12 C13 0(3) . . . . ?
C11 C12 C13 C14 2(3) . . . . ?
C12 C13 C14 C9 -3(3) . . . . ?
C10 C9 C14 C13 1(3) . . . . ?
C8 C9 C14 C13 -179.6(18) . . . . ?
